data_4311248
loop_
_publ_author_name
'C. W. Liu'
'Hsien-Chung Haia'
'Chiu-Mine Hung'
'Bidyut Kumar Santra'
'Ben-Jie Liaw'
'Zhenyang Lin'
'Ju-Chun Wang'

_publ_section_title
;
 New Halide-Centered Discrete AgI8 Cubic Clusters Containing
 Diselenophosphate Ligands, {Ag8(X)[Se2P(OR)2]6}(PF6) (X = Cl, Br; R = Et,
 Pr,iPr): Syntheses, Structures, and DFT Calculations
;
_journal_name_full 'Inorganic Chemistry'
_journal_page_first 4464
_journal_page_last 4470
_journal_paper_doi 10.1021/ic049533p
_journal_volume 43
_journal_year 2004
_chemical_formula_sum 'C36 H84 Ag8 Br F6 O12 P7 Se12'
_chemical_formula_weight 2930.21
_chemical_name_systematic
; 
 ? 
;
_space_group_IT_number 148
_symmetry_cell_setting trigonal
_symmetry_space_group_name_Hall '-R 3'
_symmetry_space_group_name_H-M 'R -3 :H'
_atom_sites_solution_hydrogens geom
_atom_sites_solution_primary direct
_atom_sites_solution_secondary difmap
_audit_creation_method SHELXL-97
_cell_angle_alpha 90.00
_cell_angle_beta 90.00
_cell_angle_gamma 120.00
_cell_formula_units_Z 3
_cell_length_a 22.1446(18)
_cell_length_b 22.1446(18)
_cell_length_c 14.0231(18)
_cell_measurement_reflns_used 34
_cell_measurement_temperature 293(2)
_cell_measurement_theta_max 12.47
_cell_measurement_theta_min 2.57
_cell_volume 5955.4(10)
_computing_cell_refinement 'Bruker XSCANS'
_computing_data_collection 'Bruker XSCANS'
_computing_data_reduction 'Bruker SHELXTL'
_computing_molecular_graphics 'Bruker SHELXTL'
_computing_publication_material 'Bruker SHELXTL'
_computing_structure_refinement 'SHELXL-97 (Sheldrick, 1997)'
_computing_structure_solution 'SHELXS-97 (Sheldrick, 1990)'
_diffrn_ambient_temperature 293(2)
_diffrn_measured_fraction_theta_full 0.964
_diffrn_measured_fraction_theta_max 0.964
_diffrn_measurement_device_type 'Bruker P4'
_diffrn_measurement_method '\w scans'
_diffrn_radiation_monochromator graphite
_diffrn_radiation_source 'fine-focus sealed tube'
_diffrn_radiation_type MoK\a
_diffrn_radiation_wavelength 0.71073
_diffrn_reflns_av_R_equivalents 0.1488
_diffrn_reflns_av_sigmaI/netI 0.0932
_diffrn_reflns_limit_h_max 24
_diffrn_reflns_limit_h_min -1
_diffrn_reflns_limit_k_max 1
_diffrn_reflns_limit_k_min -26
_diffrn_reflns_limit_l_max 16
_diffrn_reflns_limit_l_min -1
_diffrn_reflns_number 2833
_diffrn_reflns_theta_full 25.00
_diffrn_reflns_theta_max 25.00
_diffrn_reflns_theta_min 1.80
_diffrn_standards_interval_count 297
_diffrn_standards_number 3
_exptl_absorpt_coefficient_mu 8.132
_exptl_absorpt_correction_T_max 0.9870
_exptl_absorpt_correction_T_min 0.7535
_exptl_absorpt_correction_type empirical
_exptl_crystal_colour colorless
_exptl_crystal_density_diffrn 2.451
_exptl_crystal_density_method 'not measured'
_exptl_crystal_description collumn
_exptl_crystal_F_000 4122
_exptl_crystal_size_max 0.4
_exptl_crystal_size_mid 0.15
_exptl_crystal_size_min 0.1
_refine_diff_density_max 1.175
_refine_diff_density_min -1.226
_refine_diff_density_rms 0.224
_refine_ls_extinction_method none
_refine_ls_goodness_of_fit_ref 1.045
_refine_ls_hydrogen_treatment mixed
_refine_ls_matrix_type full
_refine_ls_number_parameters 151
_refine_ls_number_reflns 2251
_refine_ls_number_restraints 11
_refine_ls_restrained_S_all 1.049
_refine_ls_R_factor_all 0.1397
_refine_ls_R_factor_gt 0.0683
_refine_ls_shift/su_max 0.001
_refine_ls_shift/su_mean 0.000
_refine_ls_structure_factor_coef Fsqd
_refine_ls_weighting_details 'calc w=1/[\s^2^(Fo^2^)+(0.0901P)^2^+6.8433P] where P=(Fo^2^+2Fc^2^)/3'
_refine_ls_weighting_scheme calc
_refine_ls_wR_factor_gt 0.1572
_refine_ls_wR_factor_ref 0.1913
_reflns_number_gt 1162
_reflns_number_total 2251
_reflns_threshold_expression >2sigma(I)
_cod_data_source_file ic049533psi20040409_102432_4.cif
_cod_data_source_block 2b
_cod_depositor_comments
;
The following automatic conversions were performed:
'_symmetry_cell_setting' value 'Trigonal' changed to 'trigonal' according
to '/home/saulius/struct/CIF-dictionaries/cif_core.dic' dictionary named
'cif_core.dic' version 2.4.1 from 2010-06-29.

Automatic conversion script
Id: cif_fix_enum 1527 2010-12-29 10:47:43Z saulius 
;
_cod_original_sg_symbol_H-M 'R -3'
_cod_database_code 4311248

loop_
_symmetry_equiv_pos_as_xyz
'x, y, z'
'-y, x-y, z'
'-x+y, -x, z'
'x+2/3, y+1/3, z+1/3'
'-y+2/3, x-y+1/3, z+1/3'
'-x+y+2/3, -x+1/3, z+1/3'
'x+1/3, y+2/3, z+2/3'
'-y+1/3, x-y+2/3, z+2/3'
'-x+y+1/3, -x+2/3, z+2/3'
'-x, -y, -z'
'y, -x+y, -z'
'x-y, x, -z'
'-x+2/3, -y+1/3, -z+1/3'
'y+2/3, -x+y+1/3, -z+1/3'
'x-y+2/3, x+1/3, -z+1/3'
'-x+1/3, -y+2/3, -z+2/3'
'y+1/3, -x+y+2/3, -z+2/3'
'x-y+1/3, x+2/3, -z+2/3'

loop_
_atom_site_label
_atom_site_type_symbol
_atom_site_fract_x
_atom_site_fract_y
_atom_site_fract_z
_atom_site_U_iso_or_equiv
_atom_site_adp_type
_atom_site_occupancy
_atom_site_symmetry_multiplicity
_atom_site_calc_flag
_atom_site_refinement_flags
_atom_site_disorder_assembly
_atom_site_disorder_group
Ag1 Ag 0.13479(6) 1.10968(6) 0.06821(9) 0.0942(5) Uani 1 1 d . . .
Ag2 Ag 0.0000 1.0000 -0.21910(18) 0.1016(8) Uani 1 3 d S . .
Br1 Br 0.0000 1.0000 0.0000 0.0731(9) Uani 1 6 d S . .
Se1 Se 0.13458(8) 1.04898(8) 0.22763(12) 0.0891(6) Uani 1 1 d . . .
Se2 Se 0.21006(7) 1.10496(8) -0.07235(13) 0.0948(6) Uani 1 1 d . . .
P1 P 0.1530(2) 0.9648(2) 0.1908(3) 0.0958(13) Uani 1 1 d . A .
O1 O 0.1320(10) 0.9139(8) 0.2830(11) 0.176(7) Uani 1 1 d D A .
O2 O 0.2328(7) 0.9953(10) 0.1761(15) 0.180(7) Uani 1 1 d D . .
C1 C 0.1152(18) 0.9176(15) 0.3691(15) 0.209(14) Uani 1 1 d D . .
C2 C 0.142(3) 0.881(3) 0.437(4) 0.151(17) Uiso 0.50 1 d P A 1
C2A C 0.095(2) 0.8486(19) 0.424(3) 0.096(10) Uiso 0.50 1 d P A 2
C3 C 0.117(2) 0.8716(19) 0.518(2) 0.238(17) Uani 1 1 d . . .
C4 C 0.276(2) 1.053(3) 0.119(4) 0.37(8) Uani 0.50 1 d PD B 1
C5 C 0.349(2) 1.088(3) 0.163(5) 0.23(5) Uani 0.50 1 d PD B 1
C6 C 0.378(3) 1.046(5) 0.116(6) 0.24(4) Uani 0.50 1 d PD B 1
C4A C 0.2898(14) 1.0594(19) 0.204(3) 0.136(18) Uani 0.50 1 d PD B 2
C5A C 0.3559(15) 1.057(3) 0.175(4) 0.18(3) Uani 0.50 1 d PD B 2
C6A C 0.364(3) 1.080(5) 0.072(3) 0.20(3) Uani 0.50 1 d PD B 2
P2 P 0.0000 1.0000 0.5000 0.139(5) Uani 1 6 d S . .
F1 F -0.0083(13) 0.9406(10) 0.4373(16) 0.314(12) Uani 1 1 d . . .

loop_
_atom_site_aniso_label
_atom_site_aniso_U_11
_atom_site_aniso_U_22
_atom_site_aniso_U_33
_atom_site_aniso_U_23
_atom_site_aniso_U_13
_atom_site_aniso_U_12
Ag1 0.0754(8) 0.0762(8) 0.1261(11) -0.0044(7) -0.0088(7) 0.0342(6)
Ag2 0.0796(9) 0.0796(9) 0.146(2) 0.000 0.000 0.0398(4)
Br1 0.0537(11) 0.0537(11) 0.112(3) 0.000 0.000 0.0269(5)
Se1 0.0704(9) 0.0814(10) 0.1137(12) -0.0062(9) -0.0121(8) 0.0366(8)
Se2 0.0556(9) 0.0828(10) 0.1390(15) 0.0019(9) 0.0025(8) 0.0295(8)
P1 0.078(3) 0.113(3) 0.117(3) 0.000(3) -0.010(2) 0.064(3)
O1 0.32(2) 0.184(15) 0.123(11) 0.028(10) 0.014(12) 0.196(17)
O2 0.086(9) 0.197(17) 0.28(2) -0.094(14) -0.053(11) 0.084(11)
C1 0.36(4) 0.22(3) 0.090(16) 0.063(17) 0.09(2) 0.18(3)
C3 0.34(5) 0.28(4) 0.21(3) 0.06(3) 0.08(3) 0.23(4)
C4 0.42(17) 0.26(10) 0.22(9) -0.05(7) 0.08(10) 0.02(11)
C5 0.18(8) 0.24(8) 0.28(12) -0.11(8) -0.13(9) 0.13(7)
C6 0.11(4) 0.42(11) 0.25(7) -0.15(7) -0.11(4) 0.19(6)
C4A 0.06(2) 0.19(5) 0.17(4) -0.05(3) 0.02(2) 0.07(3)
C5A 0.11(4) 0.26(8) 0.26(8) 0.03(6) 0.04(4) 0.15(5)
C6A 0.09(4) 0.29(8) 0.23(7) -0.06(7) -0.05(4) 0.09(5)
P2 0.124(7) 0.124(7) 0.170(13) 0.000 0.000 0.062(3)
F1 0.28(2) 0.22(2) 0.44(3) -0.17(2) -0.02(3) 0.12(2)

loop_
_atom_type_symbol
_atom_type_description
_atom_type_scat_dispersion_real
_atom_type_scat_dispersion_imag
_atom_type_scat_source
C C 0.0033 0.0016 'International Tables Vol C Tables 4.2.6.8 and 6.1.1.4'
H H 0.0000 0.0000 'International Tables Vol C Tables 4.2.6.8 and 6.1.1.4'
O O 0.0106 0.0060 'International Tables Vol C Tables 4.2.6.8 and 6.1.1.4'
F F 0.0171 0.0103 'International Tables Vol C Tables 4.2.6.8 and 6.1.1.4'
P P 0.1023 0.0942 'International Tables Vol C Tables 4.2.6.8 and 6.1.1.4'
Se Se -0.0929 2.2259 'International Tables Vol C Tables 4.2.6.8 and 6.1.1.4'
Br Br -0.2901 2.4595 'International Tables Vol C Tables 4.2.6.8 and 6.1.1.4'
Ag Ag -0.8971 1.1015 'International Tables Vol C Tables 4.2.6.8 and 6.1.1.4'

loop_
_geom_angle_atom_site_label_1
_geom_angle_atom_site_label_2
_geom_angle_atom_site_label_3
_geom_angle
_geom_angle_site_symmetry_1
_geom_angle_site_symmetry_3
_geom_angle_publ_flag
Se1 Ag1 Se2 118.87(7) . 12_665 ?
Se1 Ag1 Se2 117.53(7) . . ?
Se2 Ag1 Se2 119.12(6) 12_665 . ?
Se1 Ag1 Br1 96.59(5) . . ?
Se2 Ag1 Br1 97.35(5) 12_665 . ?
Se2 Ag1 Br1 97.30(5) . . ?
Se1 Ag1 Ag1 94.22(5) . 11_455 ?
Se2 Ag1 Ag1 140.35(7) 12_665 11_455 ?
Se2 Ag1 Ag1 50.17(5) . 11_455 ?
Br1 Ag1 Ag1 54.879(13) . 11_455 ?
Se1 Ag1 Ag1 139.53(6) . 12_665 ?
Se2 Ag1 Ag1 50.22(5) 12_665 12_665 ?
Se2 Ag1 Ag1 96.07(7) . 12_665 ?
Br1 Ag1 Ag1 54.879(13) . 12_665 ?
Ag1 Ag1 Ag1 90.61(5) 11_455 12_665 ?
Se1 Ag2 Se1 119.792(10) 11_455 12_665 ?
Se1 Ag2 Se1 119.792(10) 11_455 10_575 ?
Se1 Ag2 Se1 119.792(10) 12_665 10_575 ?
Se1 Ag2 Br1 92.62(6) 11_455 . ?
Se1 Ag2 Br1 92.62(6) 12_665 . ?
Se1 Ag2 Br1 92.62(6) 10_575 . ?
Ag1 Br1 Ag1 70.24(3) 11_455 . ?
Ag1 Br1 Ag1 109.76(3) 11_455 10_575 ?
Ag1 Br1 Ag1 180.0 . 10_575 ?
Ag1 Br1 Ag1 70.24(3) 11_455 3_465 ?
Ag1 Br1 Ag1 109.76(3) . 3_465 ?
Ag1 Br1 Ag1 70.24(3) 10_575 3_465 ?
Ag1 Br1 Ag1 180.000(1) 11_455 2_675 ?
Ag1 Br1 Ag1 109.76(3) . 2_675 ?
Ag1 Br1 Ag1 70.24(3) 10_575 2_675 ?
Ag1 Br1 Ag1 109.76(3) 3_465 2_675 ?
Ag1 Br1 Ag1 109.76(3) 11_455 12_665 ?
Ag1 Br1 Ag1 70.24(3) . 12_665 ?
Ag1 Br1 Ag1 109.76(3) 10_575 12_665 ?
Ag1 Br1 Ag1 180.0 3_465 12_665 ?
Ag1 Br1 Ag1 70.24(3) 2_675 12_665 ?
Ag1 Br1 Ag2 109.18(3) 11_455 10_575 ?
Ag1 Br1 Ag2 70.82(3) . 10_575 ?
Ag1 Br1 Ag2 109.18(3) 10_575 10_575 ?
Ag1 Br1 Ag2 70.82(3) 3_465 10_575 ?
Ag1 Br1 Ag2 70.82(3) 2_675 10_575 ?
Ag1 Br1 Ag2 109.18(3) 12_665 10_575 ?
Ag1 Br1 Ag2 70.82(3) 11_455 . ?
Ag1 Br1 Ag2 109.18(3) . . ?
Ag1 Br1 Ag2 70.82(3) 10_575 . ?
Ag1 Br1 Ag2 109.18(3) 3_465 . ?
Ag1 Br1 Ag2 109.18(3) 2_675 . ?
Ag1 Br1 Ag2 70.82(3) 12_665 . ?
Ag2 Br1 Ag2 180.0 10_575 . ?
P1 Se1 Ag1 106.69(14) . . ?
P1 Se1 Ag2 107.38(13) . 10_575 ?
Ag1 Se1 Ag2 83.25(7) . 10_575 ?
P1 Se2 Ag1 106.50(12) 12_665 11_455 ?
P1 Se2 Ag1 104.84(14) 12_665 . ?
Ag1 Se2 Ag1 79.61(6) 11_455 . ?
O2 P1 O1 106.0(11) . . ?
O2 P1 Se2 104.8(6) . 11_455 ?
O1 P1 Se2 104.4(6) . 11_455 ?
O2 P1 Se1 108.6(7) . . ?
O1 P1 Se1 107.3(5) . . ?
Se2 P1 Se1 124.5(2) 11_455 . ?
C1 O1 P1 134.4(15) . . ?
C4 O2 C4A 51(3) . . ?
C4 O2 P1 125(2) . . ?
C4A O2 P1 130.9(15) . . ?
O1 C1 C2A 111(2) . . ?
O1 C1 C2 110(3) . . ?
C2A C1 C2 35(2) . . ?
C3 C2 C1 113(4) . . ?
C3 C2A C1 103(3) . . ?
C2 C3 C2A 41(3) . . ?
O2 C4 C5 107(3) . . ?
C6 C5 C4 100(2) . . ?
O2 C4A C5A 106(3) . . ?
C6A C5A C4A 101(3) . . ?
F1 P2 F1 90.3(13) 2_675 12_666 ?
F1 P2 F1 89.7(13) 2_675 . ?
F1 P2 F1 90.3(13) 12_666 . ?
F1 P2 F1 89.7(13) 2_675 3_465 ?
F1 P2 F1 180.000(7) 12_666 3_465 ?
F1 P2 F1 89.7(13) . 3_465 ?
F1 P2 F1 180.0(18) 2_675 11_456 ?
F1 P2 F1 89.7(13) 12_666 11_456 ?
F1 P2 F1 90.3(13) . 11_456 ?
F1 P2 F1 90.3(13) 3_465 11_456 ?
F1 P2 F1 90.3(13) 2_675 10_576 ?
F1 P2 F1 89.7(13) 12_666 10_576 ?
F1 P2 F1 180.0(12) . 10_576 ?
F1 P2 F1 90.3(13) 3_465 10_576 ?
F1 P2 F1 89.7(13) 11_456 10_576 ?

loop_
_geom_bond_atom_site_label_1
_geom_bond_atom_site_label_2
_geom_bond_distance
_geom_bond_site_symmetry_2
_geom_bond_publ_flag
Ag1 Se1 2.608(2) . ?
Ag1 Se2 2.615(2) 12_665 ?
Ag1 Se2 2.617(2) . ?
Ag1 Br1 2.9110(12) . ?
Ag1 Ag1 3.3493(17) 11_455 ?
Ag1 Ag1 3.3493(17) 12_665 ?
Ag2 Se1 2.6153(15) 11_455 ?
Ag2 Se1 2.6153(15) 12_665 ?
Ag2 Se1 2.6153(15) 10_575 ?
Ag2 Br1 3.072(3) . ?
Br1 Ag1 2.9110(12) 11_455 ?
Br1 Ag1 2.9110(12) 10_575 ?
Br1 Ag1 2.9110(12) 3_465 ?
Br1 Ag1 2.9110(12) 2_675 ?
Br1 Ag1 2.9110(12) 12_665 ?
Br1 Ag2 3.072(3) 10_575 ?
Se1 P1 2.161(5) . ?
Se1 Ag2 2.6153(15) 10_575 ?
Se2 P1 2.154(5) 12_665 ?
Se2 Ag1 2.615(2) 11_455 ?
P1 O2 1.558(15) . ?
P1 O1 1.623(15) . ?
P1 Se2 2.154(5) 11_455 ?
O1 C1 1.279(18) . ?
O2 C4 1.40(3) . ?
O2 C4A 1.40(3) . ?
C1 C2A 1.56(4) . ?
C1 C2 1.56(6) . ?
C2 C3 1.22(5) . ?
C2A C3 1.41(5) . ?
C4 C5 1.54(3) . ?
C5 C6 1.52(3) . ?
C4A C5A 1.55(3) . ?
C5A C6A 1.51(3) . ?
P2 F1 1.516(14) 2_675 ?
P2 F1 1.516(14) 12_666 ?
P2 F1 1.516(14) . ?
P2 F1 1.516(14) 3_465 ?
P2 F1 1.516(14) 11_456 ?
P2 F1 1.516(14) 10_576 ?
